data_7054530
loop_
_publ_author_name
'Wu, Bo'
'Wang, Zhixin'
'Yang, Hongwei'
'Lin, Qiuhan'
'Ju, Xuehai'
'Lu, Chunxu'
'Cheng, Guangbin'

_publ_section_title
;
 Synthesis and characterization of a new family of energetic salts based
 on a guanidinium cation containing a picryl moiety
;
_journal_issue 2
_journal_name_full 'New J. Chem.'
_journal_page_first 893
_journal_paper_doi 10.1039/C4NJ01849D
_journal_volume 39
_journal_year 2015
_chemical_formula_moiety 'C8 H8 N7 O6, N O3'
_chemical_formula_sum 'C8 H8 N8 O9'
_chemical_formula_weight 360.22
_chemical_name_systematic
; 
 ? 
;
_space_group_IT_number 14
_symmetry_cell_setting monoclinic
_symmetry_space_group_name_Hall '-P 2ybc'
_symmetry_space_group_name_H-M 'P 1 21/c 1'
_atom_sites_solution_hydrogens geom
_atom_sites_solution_primary direct
_atom_sites_solution_secondary difmap
_audit_creation_method SHELXL-97
_cell_angle_alpha 90.00
_cell_angle_beta 111.304(2)
_cell_angle_gamma 90.00
_cell_formula_units_Z 8
_cell_length_a 17.5820(10)
_cell_length_b 10.4936(6)
_cell_length_c 15.8405(10)
_cell_measurement_reflns_used 2729
_cell_measurement_temperature 173(2)
_cell_measurement_theta_max 24.28
_cell_measurement_theta_min 3.23
_cell_volume 2722.8(3)
_computing_cell_refinement 'APEX2 (Bruker, 2004)'
_computing_data_collection 'APEX2 (Bruker, 2004)'
_computing_data_reduction 'APEX2 (Bruker, 2004)'
_computing_molecular_graphics SHELXTL
_computing_publication_material SHELXTL
_computing_structure_refinement 'SHELXL-97 (Sheldrick, 2008)'
_computing_structure_solution 'SHELXS-97 (Sheldrick, 2008)'
_diffrn_ambient_temperature 173(2)
_diffrn_measured_fraction_theta_full 0.984
_diffrn_measured_fraction_theta_max 0.984
_diffrn_measurement_device_type 'PHOTON 100 CMOS detector'
_diffrn_measurement_method 'omega scan'
_diffrn_radiation_monochromator 'TRIUMPH curved crystal monochromator'
_diffrn_radiation_source 'fine-focus sealed tube'
_diffrn_radiation_type MoK\a
_diffrn_radiation_wavelength 0.71073
_diffrn_reflns_av_R_equivalents 0.0650
_diffrn_reflns_av_sigmaI/netI 0.0660
_diffrn_reflns_limit_h_max 21
_diffrn_reflns_limit_h_min -21
_diffrn_reflns_limit_k_max 12
_diffrn_reflns_limit_k_min -12
_diffrn_reflns_limit_l_max 19
_diffrn_reflns_limit_l_min -19
_diffrn_reflns_number 15297
_diffrn_reflns_theta_full 25.35
_diffrn_reflns_theta_max 25.35
_diffrn_reflns_theta_min 3.06
_exptl_absorpt_coefficient_mu 0.161
_exptl_absorpt_correction_T_max 0.7452
_exptl_absorpt_correction_T_min 0.6896
_exptl_absorpt_correction_type multi-scan
_exptl_absorpt_process_details 'SADABS (Bruker, 2013)'
_exptl_crystal_colour colourless
_exptl_crystal_density_diffrn 1.757
_exptl_crystal_density_method 'not measured'
_exptl_crystal_description block
_exptl_crystal_F_000 1472
_exptl_crystal_size_max 0.32
_exptl_crystal_size_mid 0.30
_exptl_crystal_size_min 0.27
_refine_diff_density_max 0.302
_refine_diff_density_min -0.247
_refine_diff_density_rms 0.059
_refine_ls_extinction_method none
_refine_ls_goodness_of_fit_ref 1.016
_refine_ls_hydrogen_treatment constr
_refine_ls_matrix_type full
_refine_ls_number_parameters 451
_refine_ls_number_reflns 4911
_refine_ls_number_restraints 0
_refine_ls_restrained_S_all 1.016
_refine_ls_R_factor_all 0.1073
_refine_ls_R_factor_gt 0.0478
_refine_ls_shift/su_max 0.000
_refine_ls_shift/su_mean 0.000
_refine_ls_structure_factor_coef Fsqd
_refine_ls_weighting_details 'calc w=1/[\s^2^(Fo^2^)+(0.0502P)^2^+0.0000P] where P=(Fo^2^+2Fc^2^)/3'
_refine_ls_weighting_scheme calc
_refine_ls_wR_factor_gt 0.0932
_refine_ls_wR_factor_ref 0.1143
_reflns_number_gt 2994
_reflns_number_total 4911
_reflns_threshold_expression >2sigma(I)
_cod_data_source_file c4nj01849d2.cif
_cod_data_source_block 996728
_cod_depositor_comments
;
The following automatic conversions were performed:

'_symmetry_cell_setting' value 'Monoclinic' changed to 'monoclinic'
according to
/usr/data/users/saulius/crontab/automatic-downloads/rss-feeds/RSC/lib/dictionaries/cif_core.dic
dictionary named 'cif_core.dic' version 2.4.2 from 2011-04-26.

Automatic conversion script
Id: cif_fix_values 2827 2014-09-09 07:05:25Z andrius 

 Adding full bibliography for 7054529--7054530.cif.
;
_cod_original_sg_symbol_Hall '-P 2ybc  '
_cod_original_sg_symbol_H-M 'P2(1)/c  '
_cod_database_code 7054530

loop_
_symmetry_equiv_pos_as_xyz
'x, y, z'
'-x, y+1/2, -z+1/2'
'-x, -y, -z'
'x, -y-1/2, z-1/2'

loop_
_atom_site_label
_atom_site_type_symbol
_atom_site_fract_x
_atom_site_fract_y
_atom_site_fract_z
_atom_site_U_iso_or_equiv
_atom_site_adp_type
_atom_site_occupancy
_atom_site_symmetry_multiplicity
_atom_site_calc_flag
_atom_site_refinement_flags
C1 C 0.77207(15) 0.3930(2) 0.34685(17) 0.0187(6) Uani 1 1 d .
C2 C 0.82473(15) 0.3911(2) 0.29843(17) 0.0189(6) Uani 1 1 d .
C3 C 0.78585(16) 0.4149(2) 0.20551(17) 0.0212(6) Uani 1 1 d .
C4 C 0.70343(16) 0.4413(2) 0.16388(18) 0.0232(6) Uani 1 1 d .
H4 H 0.6802 0.4599 0.1010 0.028 Uiso 1 1 calc R
C5 C 0.65673(16) 0.4397(2) 0.21646(18) 0.0213(6) Uani 1 1 d .
C6 C 0.68966(16) 0.4160(2) 0.30897(18) 0.0228(6) Uani 1 1 d .
H6 H 0.6564 0.4157 0.3447 0.027 Uiso 1 1 calc R
C7 C 0.91298(16) 0.3703(3) 0.34207(18) 0.0244(7) Uani 1 1 d .
H7 H 0.9473 0.3691 0.3076 0.029 Uiso 1 1 calc R
C8 C 1.05437(16) 0.3209(3) 0.55915(18) 0.0242(6) Uani 1 1 d .
C9 C 0.29820(16) 0.5842(2) 0.34360(17) 0.0203(6) Uani 1 1 d .
C10 C 0.34860(16) 0.5941(2) 0.29291(18) 0.0213(6) Uani 1 1 d .
C11 C 0.30927(16) 0.5651(2) 0.20069(18) 0.0206(6) Uani 1 1 d .
C12 C 0.22817(16) 0.5295(2) 0.16179(19) 0.0255(7) Uani 1 1 d .
H12 H 0.2046 0.5082 0.0993 0.031 Uiso 1 1 calc R
C13 C 0.18299(16) 0.5260(3) 0.21640(19) 0.0242(7) Uani 1 1 d .
C14 C 0.21657(16) 0.5521(2) 0.30800(19) 0.0245(7) Uani 1 1 d .
H14 H 0.1846 0.5481 0.3451 0.029 Uiso 1 1 calc R
C15 C 0.43525(16) 0.6288(2) 0.33264(18) 0.0236(6) Uani 1 1 d .
H15 H 0.4697 0.6189 0.2988 0.028 Uiso 1 1 calc R
C16 C 0.58002(16) 0.7261(3) 0.53634(18) 0.0238(6) Uani 1 1 d .
N1 N 0.33703(14) 0.2237(2) 0.18231(15) 0.0253(6) Uani 1 1 d .
N2 N 0.12914(14) 0.2448(2) 0.33510(16) 0.0274(6) Uani 1 1 d .
N3 N 0.80195(13) 0.3639(2) 0.44468(15) 0.0231(5) Uani 1 1 d .
N4 N 0.94231(12) 0.3538(2) 0.42781(15) 0.0229(5) Uani 1 1 d .
N5 N 1.02429(12) 0.3372(2) 0.46875(15) 0.0261(6) Uani 1 1 d .
H5 H 1.0565 0.3370 0.4372 0.031 Uiso 1 1 calc R
N6 N 1.00614(13) 0.3232(2) 0.60553(15) 0.0336(6) Uani 1 1 d .
H6A H 1.0267 0.3156 0.6649 0.040 Uiso 1 1 calc R
H6B H 0.9531 0.3324 0.5773 0.040 Uiso 1 1 calc R
N7 N 1.13382(13) 0.3074(2) 0.59929(15) 0.0316(6) Uani 1 1 d .
H7A H 1.1556 0.2996 0.6586 0.038 Uiso 1 1 calc R
H7B H 1.1652 0.3061 0.5668 0.038 Uiso 1 1 calc R
N8 N 0.83222(14) 0.4054(2) 0.14416(15) 0.0272(6) Uani 1 1 d .
N9 N 0.56765(14) 0.4585(2) 0.17366(18) 0.0306(6) Uani 1 1 d .
N10 N 0.32923(13) 0.6140(2) 0.44114(15) 0.0245(6) Uani 1 1 d .
N11 N 0.46364(12) 0.6725(2) 0.41331(15) 0.0223(5) Uani 1 1 d .
N12 N 0.54407(12) 0.7041(2) 0.44668(14) 0.0244(5) Uani 1 1 d .
H12A H 0.5720 0.7100 0.4107 0.029 Uiso 1 1 calc R
N13 N 0.53749(14) 0.7180(2) 0.58883(15) 0.0328(6) Uani 1 1 d .
H13A H 0.5613 0.7306 0.6475 0.039 Uiso 1 1 calc R
H13B H 0.4851 0.7000 0.5655 0.039 Uiso 1 1 calc R
N14 N 0.65865(13) 0.7528(2) 0.56868(16) 0.0311(6) Uani 1 1 d .
H14A H 0.6840 0.7658 0.6271 0.037 Uiso 1 1 calc R
H14B H 0.6858 0.7576 0.5318 0.037 Uiso 1 1 calc R
N15 N 0.35308(14) 0.5787(2) 0.13690(15) 0.0271(6) Uani 1 1 d .
N16 N 0.09507(15) 0.4953(2) 0.17657(19) 0.0357(6) Uani 1 1 d .
O1 O 0.30312(12) 0.1993(2) 0.09992(13) 0.0377(5) Uani 1 1 d .
O2 O 0.29708(11) 0.2500(2) 0.22967(13) 0.0385(5) Uani 1 1 d .
O3 O 0.41296(12) 0.2181(3) 0.21804(15) 0.0566(7) Uani 1 1 d .
O4 O 0.17470(11) 0.2221(2) 0.29203(13) 0.0376(5) Uani 1 1 d .
O5 O 0.15755(12) 0.29658(19) 0.41134(13) 0.0369(5) Uani 1 1 d .
O6 O 0.05521(11) 0.21787(19) 0.30137(13) 0.0351(5) Uani 1 1 d .
O7 O 0.80626(12) 0.25165(18) 0.46529(12) 0.0331(5) Uani 1 1 d .
O8 O 0.81766(12) 0.45263(19) 0.49765(13) 0.0326(5) Uani 1 1 d .
O9 O 0.88109(12) 0.3171(2) 0.15837(13) 0.0380(5) Uani 1 1 d .
O10 O 0.81755(13) 0.4830(2) 0.08314(14) 0.0417(6) Uani 1 1 d .
O11 O 0.54001(12) 0.4849(2) 0.09337(14) 0.0431(6) Uani 1 1 d .
O12 O 0.52694(12) 0.4433(2) 0.22173(15) 0.0451(6) Uani 1 1 d .
O13 O 0.31490(12) 0.71995(19) 0.46252(13) 0.0365(5) Uani 1 1 d .
O14 O 0.36544(12) 0.53157(19) 0.49506(13) 0.0386(6) Uani 1 1 d .
O15 O 0.39887(12) 0.67036(19) 0.14815(12) 0.0330(5) Uani 1 1 d .
O16 O 0.33883(13) 0.5001(2) 0.07641(14) 0.0419(6) Uani 1 1 d .
O17 O 0.06485(13) 0.4858(3) 0.09460(16) 0.0613(7) Uani 1 1 d .
O18 O 0.05890(12) 0.4826(2) 0.22866(16) 0.0472(6) Uani 1 1 d .

loop_
_atom_site_aniso_label
_atom_site_aniso_U_11
_atom_site_aniso_U_22
_atom_site_aniso_U_33
_atom_site_aniso_U_23
_atom_site_aniso_U_13
_atom_site_aniso_U_12
C1 0.0213(15) 0.0187(14) 0.0141(15) -0.0011(11) 0.0042(12) -0.0011(12)
C2 0.0198(15) 0.0196(15) 0.0157(15) -0.0029(11) 0.0045(12) -0.0001(12)
C3 0.0251(16) 0.0230(15) 0.0160(15) -0.0033(12) 0.0081(13) 0.0011(12)
C4 0.0265(16) 0.0217(15) 0.0166(15) -0.0016(12) 0.0019(13) 0.0012(13)
C5 0.0192(15) 0.0189(15) 0.0221(16) -0.0001(12) 0.0032(13) 0.0029(12)
C6 0.0255(16) 0.0197(14) 0.0244(17) -0.0033(12) 0.0106(13) 0.0002(12)
C7 0.0213(15) 0.0354(17) 0.0175(16) -0.0039(13) 0.0083(13) 0.0000(13)
C8 0.0205(16) 0.0329(17) 0.0177(16) 0.0025(13) 0.0052(13) -0.0020(13)
C9 0.0233(15) 0.0202(15) 0.0159(15) 0.0003(11) 0.0051(13) -0.0003(12)
C10 0.0219(15) 0.0214(15) 0.0190(16) 0.0026(12) 0.0056(13) 0.0027(12)
C11 0.0221(15) 0.0199(15) 0.0195(16) 0.0005(12) 0.0072(13) 0.0024(12)
C12 0.0281(17) 0.0208(15) 0.0208(16) -0.0011(12) 0.0007(14) 0.0002(12)
C13 0.0189(15) 0.0255(16) 0.0246(17) 0.0025(13) 0.0037(13) -0.0015(12)
C14 0.0226(16) 0.0232(16) 0.0290(18) 0.0024(13) 0.0108(14) 0.0001(12)
C15 0.0204(15) 0.0334(17) 0.0177(16) 0.0001(13) 0.0078(13) -0.0019(13)
C16 0.0216(16) 0.0292(16) 0.0204(16) -0.0019(13) 0.0074(13) 0.0026(12)
N1 0.0258(14) 0.0308(14) 0.0199(14) -0.0017(11) 0.0090(12) -0.0005(11)
N2 0.0263(14) 0.0348(14) 0.0229(14) -0.0020(11) 0.0111(12) -0.0004(12)
N3 0.0191(13) 0.0318(14) 0.0195(13) -0.0008(12) 0.0084(11) 0.0012(11)
N4 0.0178(13) 0.0307(14) 0.0188(13) 0.0005(10) 0.0048(11) 0.0010(10)
N5 0.0149(12) 0.0464(15) 0.0182(13) 0.0010(11) 0.0072(10) 0.0039(11)
N6 0.0197(13) 0.0632(18) 0.0167(13) 0.0079(12) 0.0051(11) 0.0020(12)
N7 0.0205(13) 0.0534(16) 0.0184(14) 0.0049(12) 0.0041(11) 0.0026(12)
N8 0.0279(14) 0.0375(15) 0.0163(14) -0.0060(11) 0.0083(11) -0.0056(12)
N9 0.0241(14) 0.0309(15) 0.0310(16) 0.0013(12) 0.0029(13) 0.0059(12)
N10 0.0202(13) 0.0327(15) 0.0227(14) 0.0023(12) 0.0102(11) -0.0045(11)
N11 0.0158(12) 0.0297(13) 0.0198(14) -0.0004(11) 0.0047(10) -0.0015(10)
N12 0.0147(12) 0.0422(15) 0.0159(13) -0.0024(11) 0.0052(10) -0.0028(10)
N13 0.0242(13) 0.0545(17) 0.0193(14) -0.0084(12) 0.0074(11) -0.0053(12)
N14 0.0205(14) 0.0467(16) 0.0222(14) -0.0075(12) 0.0032(11) -0.0042(12)
N15 0.0230(14) 0.0370(15) 0.0191(14) 0.0034(12) 0.0050(11) 0.0059(12)
N16 0.0243(14) 0.0374(16) 0.0387(18) 0.0024(13) 0.0034(14) -0.0060(12)
O1 0.0390(13) 0.0591(15) 0.0168(12) -0.0063(10) 0.0122(10) -0.0110(11)
O2 0.0257(11) 0.0693(16) 0.0236(12) -0.0077(11) 0.0129(10) 0.0036(11)
O3 0.0167(12) 0.114(2) 0.0377(14) -0.0190(14) 0.0082(11) 0.0030(12)
O4 0.0239(11) 0.0700(16) 0.0219(11) -0.0089(10) 0.0119(10) 0.0055(10)
O5 0.0367(12) 0.0544(14) 0.0200(12) -0.0173(10) 0.0108(10) -0.0081(10)
O6 0.0202(12) 0.0549(14) 0.0289(12) -0.0030(10) 0.0074(10) -0.0055(10)
O7 0.0420(13) 0.0309(12) 0.0246(12) 0.0087(9) 0.0101(10) -0.0002(10)
O8 0.0368(12) 0.0393(13) 0.0220(12) -0.0077(10) 0.0109(10) 0.0001(10)
O9 0.0274(12) 0.0627(15) 0.0221(12) -0.0093(10) 0.0067(10) 0.0106(11)
O10 0.0581(15) 0.0474(14) 0.0238(12) 0.0037(11) 0.0198(11) -0.0042(12)
O11 0.0323(13) 0.0609(15) 0.0257(13) 0.0108(11) -0.0019(10) 0.0102(11)
O12 0.0258(12) 0.0659(16) 0.0432(15) 0.0078(12) 0.0120(11) 0.0099(11)
O13 0.0420(13) 0.0374(13) 0.0307(13) -0.0080(10) 0.0139(10) 0.0049(11)
O14 0.0449(14) 0.0406(13) 0.0254(12) 0.0118(10) 0.0067(11) -0.0003(11)
O15 0.0318(12) 0.0408(13) 0.0283(12) 0.0051(10) 0.0131(10) -0.0035(11)
O16 0.0423(13) 0.0567(14) 0.0252(13) -0.0184(11) 0.0106(11) -0.0013(11)
O17 0.0356(14) 0.098(2) 0.0356(15) -0.0101(14) -0.0049(12) -0.0195(13)
O18 0.0266(12) 0.0602(16) 0.0534(16) 0.0092(12) 0.0128(12) -0.0073(11)

loop_
_atom_type_symbol
_atom_type_description
_atom_type_scat_dispersion_real
_atom_type_scat_dispersion_imag
_atom_type_scat_source
C C 0.0033 0.0016 'International Tables Vol C Tables 4.2.6.8 and 6.1.1.4'
H H 0.0000 0.0000 'International Tables Vol C Tables 4.2.6.8 and 6.1.1.4'
N N 0.0061 0.0033 'International Tables Vol C Tables 4.2.6.8 and 6.1.1.4'
O O 0.0106 0.0060 'International Tables Vol C Tables 4.2.6.8 and 6.1.1.4'

loop_
_geom_angle_atom_site_label_1
_geom_angle_atom_site_label_2
_geom_angle_atom_site_label_3
_geom_angle
C6 C1 C2 124.5(2)
C6 C1 N3 114.3(2)
C2 C1 N3 121.2(2)
C3 C2 C1 113.9(2)
C3 C2 C7 123.4(2)
C1 C2 C7 122.7(2)
C4 C3 C2 124.2(2)
C4 C3 N8 115.5(2)
C2 C3 N8 120.2(2)
C5 C4 C3 117.7(3)
C5 C4 H4 121.2
C3 C4 H4 121.2
C4 C5 C6 122.2(2)
C4 C5 N9 119.4(3)
C6 C5 N9 118.3(2)
C1 C6 C5 117.5(3)
C1 C6 H6 121.3
C5 C6 H6 121.3
N4 C7 C2 118.1(2)
N4 C7 H7 121.0
C2 C7 H7 121.0
N6 C8 N7 121.4(3)
N6 C8 N5 120.7(2)
N7 C8 N5 117.8(2)
C14 C9 C10 124.4(3)
C14 C9 N10 114.5(2)
C10 C9 N10 121.0(2)
C9 C10 C11 113.9(2)
C9 C10 C15 123.2(2)
C11 C10 C15 122.8(2)
C12 C11 C10 124.1(3)
C12 C11 N15 115.4(2)
C10 C11 N15 120.4(2)
C13 C12 C11 117.8(3)
C13 C12 H12 121.1
C11 C12 H12 121.1
C12 C13 C14 122.2(3)
C12 C13 N16 119.5(3)
C14 C13 N16 118.3(3)
C9 C14 C13 117.5(3)
C9 C14 H14 121.2
C13 C14 H14 121.2
N11 C15 C10 119.1(3)
N11 C15 H15 120.5
C10 C15 H15 120.5
N13 C16 N14 121.9(3)
N13 C16 N12 120.1(2)
N14 C16 N12 118.0(2)
O2 N1 O1 121.4(2)
O2 N1 O3 119.2(2)
O1 N1 O3 119.4(2)
O6 N2 O4 119.9(2)
O6 N2 O5 120.1(2)
O4 N2 O5 120.0(2)
O8 N3 O7 125.4(2)
O8 N3 C1 118.1(2)
O7 N3 C1 116.5(2)
C7 N4 N5 118.2(2)
C8 N5 N4 117.5(2)
C8 N5 H5 121.2
N4 N5 H5 121.2
C8 N6 H6A 120.0
C8 N6 H6B 120.0
H6A N6 H6B 120.0
C8 N7 H7A 120.0
C8 N7 H7B 120.0
H7A N7 H7B 120.0
O10 N8 O9 125.6(2)
O10 N8 C3 117.9(2)
O9 N8 C3 116.5(2)
O11 N9 O12 125.1(2)
O11 N9 C5 117.7(3)
O12 N9 C5 117.2(2)
O13 N10 O14 124.2(2)
O13 N10 C9 116.8(2)
O14 N10 C9 118.9(2)
C15 N11 N12 116.8(2)
C16 N12 N11 118.4(2)
C16 N12 H12A 120.8
N11 N12 H12A 120.8
C16 N13 H13A 120.0
C16 N13 H13B 120.0
H13A N13 H13B 120.0
C16 N14 H14A 120.0
C16 N14 H14B 120.0
H14A N14 H14B 120.0
O16 N15 O15 125.6(2)
O16 N15 C11 117.4(2)
O15 N15 C11 117.0(2)
O17 N16 O18 125.6(3)
O17 N16 C13 117.2(3)
O18 N16 C13 117.2(3)

loop_
_geom_bond_atom_site_label_1
_geom_bond_atom_site_label_2
_geom_bond_distance
C1 C6 1.373(3)
C1 C2 1.401(3)
C1 N3 1.476(3)
C2 C3 1.402(3)
C2 C7 1.468(4)
C3 C4 1.385(4)
C3 N8 1.482(3)
C4 C5 1.365(4)
C4 H4 0.9500
C5 C6 1.389(4)
C5 N9 1.477(3)
C6 H6 0.9500
C7 N4 1.277(3)
C7 H7 0.9500
C8 N6 1.308(3)
C8 N7 1.316(3)
C8 N5 1.345(3)
C9 C14 1.380(4)
C9 C10 1.399(4)
C9 N10 1.473(3)
C10 C11 1.404(3)
C10 C15 1.467(3)
C11 C12 1.383(4)
C11 N15 1.483(3)
C12 C13 1.371(4)
C12 H12 0.9500
C13 C14 1.381(4)
C13 N16 1.478(3)
C14 H14 0.9500
C15 N11 1.276(3)
C15 H15 0.9500
C16 N13 1.308(3)
C16 N14 1.318(3)
C16 N12 1.348(3)
N1 O2 1.231(3)
N1 O1 1.248(3)
N1 O3 1.248(3)
N2 O6 1.245(3)
N2 O4 1.249(3)
N2 O5 1.251(3)
N3 O8 1.216(3)
N3 O7 1.217(3)
N4 N5 1.360(3)
N5 H5 0.8800
N6 H6A 0.8800
N6 H6B 0.8800
N7 H7A 0.8800
N7 H7B 0.8800
N8 O10 1.217(3)
N8 O9 1.227(3)
N9 O11 1.217(3)
N9 O12 1.230(3)
N10 O13 1.215(3)
N10 O14 1.220(3)
N11 N12 1.358(3)
N12 H12A 0.8800
N13 H13A 0.8800
N13 H13B 0.8800
N14 H14A 0.8800
N14 H14B 0.8800
N15 O16 1.219(3)
N15 O15 1.225(3)
N16 O17 1.215(3)
N16 O18 1.218(3)

loop_
_geom_torsion_atom_site_label_1
_geom_torsion_atom_site_label_2
_geom_torsion_atom_site_label_3
_geom_torsion_atom_site_label_4
_geom_torsion
C6 C1 C2 C3 -0.1(4)
N3 C1 C2 C3 177.1(2)
C6 C1 C2 C7 177.9(2)
N3 C1 C2 C7 -4.9(4)
C1 C2 C3 C4 1.5(4)
C7 C2 C3 C4 -176.5(3)
C1 C2 C3 N8 -174.9(2)
C7 C2 C3 N8 7.0(4)
C2 C3 C4 C5 -2.3(4)
N8 C3 C4 C5 174.3(2)
C3 C4 C5 C6 1.7(4)
C3 C4 C5 N9 -175.7(2)
C2 C1 C6 C5 -0.4(4)
N3 C1 C6 C5 -177.8(2)
C4 C5 C6 C1 -0.4(4)
N9 C5 C6 C1 177.1(2)
C1 C2 C7 N4 -0.2(4)
C3 C2 C7 N4 177.6(2)
C14 C9 C10 C11 -1.5(4)
N10 C9 C10 C11 -178.7(2)
C14 C9 C10 C15 179.8(2)
N10 C9 C10 C15 2.6(4)
C9 C10 C11 C12 -0.1(4)
C15 C10 C11 C12 178.6(3)
C9 C10 C11 N15 176.3(2)
C15 C10 C11 N15 -5.0(4)
C10 C11 C12 C13 1.9(4)
N15 C11 C12 C13 -174.6(2)
C11 C12 C13 C14 -2.4(4)
C11 C12 C13 N16 176.7(2)
C10 C9 C14 C13 1.1(4)
N10 C9 C14 C13 178.5(2)
C12 C13 C14 C9 0.9(4)
N16 C13 C14 C9 -178.2(2)
C9 C10 C15 N11 -12.0(4)
C11 C10 C15 N11 169.4(2)
C6 C1 N3 O8 -83.7(3)
C2 C1 N3 O8 98.8(3)
C6 C1 N3 O7 94.0(3)
C2 C1 N3 O7 -83.5(3)
C2 C7 N4 N5 -178.7(2)
N6 C8 N5 N4 -1.0(4)
N7 C8 N5 N4 -178.6(2)
C7 N4 N5 C8 179.5(2)
C4 C3 N8 O10 41.6(3)
C2 C3 N8 O10 -141.7(3)
C4 C3 N8 O9 -136.7(2)
C2 C3 N8 O9 40.0(3)
C4 C5 N9 O11 -5.8(4)
C6 C5 N9 O11 176.7(2)
C4 C5 N9 O12 172.7(2)
C6 C5 N9 O12 -4.8(4)
C14 C9 N10 O13 -80.1(3)
C10 C9 N10 O13 97.4(3)
C14 C9 N10 O14 98.2(3)
C10 C9 N10 O14 -84.4(3)
C10 C15 N11 N12 -179.6(2)
N13 C16 N12 N11 -0.6(4)
N14 C16 N12 N11 178.0(2)
C15 N11 N12 C16 -167.0(2)
C12 C11 N15 O16 -40.0(3)
C10 C11 N15 O16 143.4(3)
C12 C11 N15 O15 138.0(2)
C10 C11 N15 O15 -38.6(3)
C12 C13 N16 O17 -6.7(4)
C14 C13 N16 O17 172.5(3)
C12 C13 N16 O18 173.9(3)
C14 C13 N16 O18 -6.9(4)
